data_4020277
loop_
_publ_author_name
'Toshio Shimizu'
'Mari Kawaguchi'
'Takahiro Tsuchiya'
'Kazunori Hirabayashi'
'Nobumasa Kamigata'

_journal_name_full 'Journal of Organic Chemistry'
_journal_page_first 5036
_journal_page_last 5044
_journal_paper_doi 10.1021/jo0502807
_journal_volume 70
_journal_year 2005
_chemical_formula_moiety 'C10 H8 Ag F3 O2 Se4 '
_chemical_formula_sum 'C10 H8 Ag F3 O2 Se4'
_chemical_formula_weight 640.88
_space_group_IT_number 14
_symmetry_cell_setting monoclinic
_symmetry_space_group_name_Hall '-P 2ybc'
_symmetry_space_group_name_H-M 'P 1 21/c 1'
_cell_angle_alpha 90
_cell_angle_beta 89.86(2)
_cell_angle_gamma 90
_cell_formula_units_Z 4
_cell_length_a 12.610(8)
_cell_length_b 8.781(3)
_cell_length_c 13.849(6)
_cell_measurement_temperature 173.2
_cell_volume 1533(1)
_exptl_crystal_density_diffrn 2.776
_cod_original_sg_symbol_H-M 'P 21/c'
_cod_original_formula_sum 'C10 H8 Ag F3 O2 Se4 '
_cod_database_code 4020277

loop_
_symmetry_equiv_pos_as_xyz
x,y,z
-x,1/2+y,1/2-z
-x,-y,-z
x,1/2-y,1/2+z

loop_
_atom_site_label
_atom_site_type_symbol
_atom_site_fract_x
_atom_site_fract_y
_atom_site_fract_z
_atom_site_U_iso_or_equiv
_atom_site_adp_type
_atom_site_occupancy
_atom_site_calc_flag
_atom_site_refinement_flags
_atom_site_disorder_assembly
_atom_site_disorder_group
Ag(1) Ag 0.33962(8) 0.41069(9) 0.31302(6) 0.0270(2) Uani 1.00 d . . .
Se(1) Se 0.2328(1) 0.3590(1) 0.14506(8) 0.0294(3) Uani 1.00 d . . .
Se(2) Se 0.1442(1) 0.2064(1) 0.35237(8) 0.0306(3) Uani 1.00 d . . .
Se(3) Se 0.4371(1) 0.2771(1) 0.46988(8) 0.0266(3) Uani 1.00 d . . .
Se(4) Se 0.5085(1) 0.1232(1) 0.25247(8) 0.0254(3) Uani 1.00 d . . .
F(1) F 0.1001(8) 0.8785(8) 0.4605(6) 0.071(3) Uani 1.00 d . . .
F(2) F 0.0325(8) 0.662(1) 0.4667(7) 0.076(3) Uani 1.00 d . . .
F(3) F 0.1473(7) 0.720(1) 0.5679(5) 0.064(3) Uani 1.00 d . . .
O(1) O 0.2264(9) 0.749(1) 0.3335(7) 0.062(3) Uani 1.00 d . . .
O(2) O 0.2470(7) 0.5493(9) 0.4349(6) 0.036(2) Uani 1.00 d . . .
C(1) C 0.102(1) 0.421(1) 0.2020(8) 0.034(3) Uani 1.00 d . . .
C(2) C 0.069(1) 0.357(1) 0.2849(9) 0.033(3) Uani 1.00 d . . .
C(3) C 0.182(1) 0.087(1) 0.2430(10) 0.038(4) Uani 1.00 d . . .
C(4) C 0.217(1) 0.142(1) 0.1626(8) 0.029(3) Uani 1.00 d . . .
C(5) C 0.402(1) 0.077(1) 0.4326(8) 0.029(3) Uani 1.00 d . . .
C(6) C 0.4281(10) 0.020(1) 0.3495(8) 0.025(3) Uani 1.00 d . . .
C(7) C 0.6073(10) 0.226(1) 0.3354(8) 0.027(3) Uani 1.00 d . . .
C(8) C 0.578(1) 0.286(1) 0.4180(8) 0.030(3) Uani 1.00 d . . .
C(9) C 0.2091(10) 0.676(1) 0.4064(8) 0.024(3) Uani 1.00 d . . .
C(10) C 0.122(1) 0.737(1) 0.4730(8) 0.028(3) Uani 1.00 d . . .
H(1) H 0.6812 0.2350 0.3151 0.0338 Uiso 1.00 calc . . .
H(2) H 0.4039 -0.0819 0.3355 0.0287 Uiso 1.00 calc . . .
H(3) H 0.3631 0.0136 0.4767 0.0350 Uiso 1.00 calc . . .
H(4) H 0.6305 0.3376 0.4561 0.0345 Uiso 1.00 calc . . .
H(5) H 0.1734 -0.0228 0.2483 0.0437 Uiso 1.00 calc . . .
H(6) H 0.0593 0.4982 0.1712 0.0398 Uiso 1.00 calc . . .
H(7) H 0.0026 0.3924 0.3119 0.0370 Uiso 1.00 calc . . .
H(8) H 0.2350 0.0730 0.1105 0.0358 Uiso 1.00 calc . . .

loop_
_atom_site_aniso_label
_atom_site_aniso_U_11
_atom_site_aniso_U_22
_atom_site_aniso_U_33
_atom_site_aniso_U_12
_atom_site_aniso_U_13
_atom_site_aniso_U_23
Ag(1) 0.0216(6) 0.0293(4) 0.0301(4) 0.0014(4) 0.0007(4) 0.0012(4)
Se(1) 0.0272(8) 0.0338(6) 0.0273(5) -0.0022(6) 0.0059(5) 0.0043(5)
Se(2) 0.0290(8) 0.0322(6) 0.0307(6) -0.0011(6) 0.0011(6) 0.0073(5)
Se(3) 0.0269(8) 0.0293(5) 0.0236(5) 0.0073(6) 0.0023(5) -0.0013(5)
Se(4) 0.0263(7) 0.0281(5) 0.0219(5) 0.0015(5) 0.0017(5) 0.0002(5)
F(1) 0.088(9) 0.045(5) 0.079(6) 0.021(5) 0.027(6) 0.015(4)
F(2) 0.028(6) 0.099(7) 0.100(7) -0.009(6) 0.018(5) -0.044(5)
F(3) 0.047(6) 0.111(7) 0.034(4) 0.019(6) 0.012(4) -0.005(4)
O(1) 0.069(9) 0.069(6) 0.049(5) 0.012(6) 0.037(6) 0.010(5)
O(2) 0.030(6) 0.045(5) 0.035(4) 0.019(4) 0.000(4) -0.007(4)
C(1) 0.037(9) 0.032(6) 0.034(6) 0.014(6) 0.000(6) 0.003(5)
C(2) 0.016(7) 0.033(6) 0.049(7) 0.007(6) 0.009(6) -0.015(6)
C(3) 0.027(8) 0.028(6) 0.059(8) 0.001(6) -0.013(7) -0.006(6)
C(4) 0.017(7) 0.039(6) 0.029(6) 0.004(6) -0.004(5) 0.007(5)
C(5) 0.015(7) 0.031(5) 0.041(6) 0.001(6) 0.005(6) 0.006(5)
C(6) 0.019(7) 0.023(5) 0.032(6) 0.003(5) 0.000(5) 0.004(5)
C(7) 0.019(7) 0.018(5) 0.043(6) -0.003(5) 0.003(6) 0.008(5)
C(8) 0.023(8) 0.029(5) 0.037(6) 0.003(6) -0.016(6) -0.009(5)
C(9) 0.015(7) 0.021(5) 0.037(6) -0.007(5) 0.004(5) -0.004(5)
C(10) 0.033(8) 0.019(5) 0.031(6) 0.000(5) 0.006(6) 0.003(5)

loop_
_geom_bond_atom_site_label_1
_geom_bond_atom_site_label_2
_geom_bond_distance
_geom_bond_site_symmetry_1
_geom_bond_site_symmetry_2
_geom_bond_publ_flag
Ag(1) Se(1) 2.728(2) . . yes
Ag(1) Se(3) 2.760(2) . . yes
Ag(1) Se(4) 2.822(2) . 2_655 yes
Ag(1) O(2) 2.384(8) . . yes
Se(1) C(1) 1.91(1) . . yes
Se(1) C(4) 1.93(1) . . yes
Se(2) C(2) 1.88(1) . . yes
Se(2) C(3) 1.90(1) . . yes
Se(3) C(5) 1.88(1) . . yes
Se(3) C(8) 1.91(1) . . yes
Se(4) C(6) 1.91(1) . . yes
Se(4) C(7) 1.92(1) . . yes
F(1) C(10) 1.28(1) . . yes
F(2) C(10) 1.31(2) . . yes
F(3) C(10) 1.36(1) . . yes
O(1) C(9) 1.21(1) . . yes
O(2) C(9) 1.27(1) . . yes
C(1) C(2) 1.34(2) . . yes
C(3) C(4) 1.29(2) . . yes
C(5) C(6) 1.30(2) . . yes
C(7) C(8) 1.31(2) . . yes
C(9) C(10) 1.53(2) . . yes
